data_7134777
loop_
_publ_author_name
'Evans, Matthew J.'
'Jones, Cameron'

_publ_section_title
;
 Unsymmetrical bis(anilido)xanthene ligands: development and use in the
 preparation of magnesium diamide complexes.
;
_journal_issue 63
_journal_name_full 'Chemical communications (Cambridge, England)'
_journal_page_first 11814
_journal_page_last 11817
_journal_paper_doi 10.1039/d5cc03202d
_journal_volume 61
_journal_year 2025
_chemical_formula_sum 'C58 H80 N2 O'
_chemical_formula_weight 821.24
_space_group_crystal_system monoclinic
_space_group_IT_number 14
_space_group_name_Hall '-P 2ybc'
_space_group_name_H-M_alt 'P 1 21/c 1'
_atom_sites_solution_hydrogens geom
_atom_sites_solution_primary fmap
_audit_creation_method SHELXL-2018/3
_audit_update_record
;
2025-06-05 deposited with the CCDC.	2025-07-02 downloaded from the CCDC.
;
_cell_angle_alpha 90
_cell_angle_beta 98.6530(10)
_cell_angle_gamma 90
_cell_formula_units_Z 4
_cell_length_a 12.7070(2)
_cell_length_b 28.0723(3)
_cell_length_c 14.6372(2)
_cell_measurement_reflns_used 19160
_cell_measurement_temperature 123.01(10)
_cell_measurement_theta_max 78.8300
_cell_measurement_theta_min 3.8400
_cell_volume 5161.87(12)
_computing_cell_refinement 'CrysAlisPro 1.171.41.113a (Rigaku OD, 2021)'
_computing_data_collection 'CrysAlisPro 1.171.41.113a (Rigaku OD, 2021)'
_computing_data_reduction 'CrysAlisPro 1.171.41.113a (Rigaku OD, 2021)'
_computing_structure_refinement 'SHELXL-2018/3 (Sheldrick, 2018)'
_computing_structure_solution 'SHELXT 2014/4 (Sheldrick, 2014)'
_diffrn_ambient_environment N~2~
_diffrn_ambient_temperature 123.01(10)
_diffrn_detector 'Hybrid Pixel Array Detector'
_diffrn_detector_area_resol_mean 10.0000
_diffrn_detector_type HyPix
_diffrn_measured_fraction_theta_full 0.993
_diffrn_measured_fraction_theta_max 0.970
_diffrn_measurement_device 'four-circle diffractometer'
_diffrn_measurement_device_type 'XtaLAB Synergy, Dualflex, HyPix'
_diffrn_measurement_method '\w scans'
_diffrn_radiation_monochromator mirror
_diffrn_radiation_probe x-ray
_diffrn_radiation_type 'Cu K\a'
_diffrn_radiation_wavelength 1.54184
_diffrn_reflns_av_R_equivalents 0.0505
_diffrn_reflns_av_unetI/netI 0.0424
_diffrn_reflns_Laue_measured_fraction_full 0.993
_diffrn_reflns_Laue_measured_fraction_max 0.970
_diffrn_reflns_limit_h_max 16
_diffrn_reflns_limit_h_min -16
_diffrn_reflns_limit_k_max 35
_diffrn_reflns_limit_k_min -13
_diffrn_reflns_limit_l_max 18
_diffrn_reflns_limit_l_min -17
_diffrn_reflns_number 55342
_diffrn_reflns_point_group_measured_fraction_full 0.993
_diffrn_reflns_point_group_measured_fraction_max 0.970
_diffrn_reflns_theta_full 67.684
_diffrn_reflns_theta_max 80.503
_diffrn_reflns_theta_min 3.518
_diffrn_source 'micro-focus sealed X-ray tube'
_diffrn_source_type 'PhotonJet (Cu) X-ray Source'
_exptl_absorpt_coefficient_mu 0.458
_exptl_absorpt_correction_T_max 1.000
_exptl_absorpt_correction_T_min 0.572
_exptl_absorpt_correction_type gaussian
_exptl_absorpt_process_details
;
CrysAlisPro 1.171.41.113a (Rigaku Oxford Diffraction, 2021)
Numerical absorption correction based on gaussian integration over
a multifaceted crystal model
Empirical absorption correction using spherical harmonics,
implemented in SCALE3 ABSPACK scaling algorithm.
;
_exptl_crystal_colour colourless
_exptl_crystal_density_diffrn 1.057
_exptl_crystal_description plate
_exptl_crystal_F_000 1800
_exptl_crystal_size_max 0.380
_exptl_crystal_size_mid 0.140
_exptl_crystal_size_min 0.100
_refine_diff_density_max 0.631
_refine_diff_density_min -0.294
_refine_diff_density_rms 0.059
_refine_ls_extinction_method none
_refine_ls_goodness_of_fit_ref 1.048
_refine_ls_hydrogen_treatment constr
_refine_ls_matrix_type full
_refine_ls_number_parameters 756
_refine_ls_number_reflns 10992
_refine_ls_number_restraints 967
_refine_ls_restrained_S_all 1.088
_refine_ls_R_factor_all 0.1144
_refine_ls_R_factor_gt 0.0972
_refine_ls_shift/su_max 0.001
_refine_ls_shift/su_mean 0.000
_refine_ls_structure_factor_coef Fsqd
_refine_ls_weighting_details 'w=1/[\s^2^(Fo^2^)+(0.1643P)^2^+2.6967P] where P=(Fo^2^+2Fc^2^)/3'
_refine_ls_weighting_scheme calc
_refine_ls_wR_factor_gt 0.2770
_refine_ls_wR_factor_ref 0.2954
_reflns_Friedel_coverage 0.000
_reflns_number_gt 8613
_reflns_number_total 10992
_reflns_threshold_expression 'I > 2\s(I)'
_cod_data_source_file d5cc03202d2.cif
_cod_data_source_block cj1746
_cod_depositor_comments 'Adding full bibliography for 7134774--7134781.cif.'
_cod_original_sg_symbol_H-M 'P 21/c'
_cod_database_code 7134777
_shelx_shelxl_version_number 2018/3
_shelx_space_group_comment
;
The symmetry employed for this shelxl refinement is uniquely defined
by the following loop, which should always be used as a source of
symmetry information in preference to the above space-group names.
They are only intended as comments.
;
_shelx_estimated_absorpt_t_min 0.845
_shelx_estimated_absorpt_t_max 0.956

loop_
_space_group_symop_operation_xyz
'x, y, z'
'-x, y+1/2, -z+1/2'
'-x, -y, -z'
'x, -y-1/2, z-1/2'

loop_
_atom_site_label
_atom_site_type_symbol
_atom_site_fract_x
_atom_site_fract_y
_atom_site_fract_z
_atom_site_U_iso_or_equiv
_atom_site_adp_type
_atom_site_occupancy
_atom_site_site_symmetry_order
_atom_site_calc_flag
_atom_site_refinement_flags_posn
_atom_site_refinement_flags_adp
_atom_site_refinement_flags_occupancy
_atom_site_disorder_assembly
_atom_site_disorder_group
O1 O 0.26914(14) 0.65665(6) 0.73493(11) 0.0505(4) Uani 1 1 d . . . . .
N1 N 0.45534(18) 0.66291(7) 0.83349(13) 0.0514(5) Uani 1 1 d . . . . .
H1 H 0.444743 0.651884 0.776573 0.062 Uiso 1 1 calc R U . . .
N2 N 0.2802(2) 0.60111(8) 0.59490(16) 0.0589(6) Uani 1 1 d . . . . .
H2 H 0.336509 0.610929 0.632716 0.071 Uiso 1 1 calc R U . . .
C1 C 0.55494(19) 0.65328(7) 0.88868(15) 0.0436(5) Uani 1 1 d D . . . .
C2 C 0.6466(2) 0.67548(8) 0.86755(19) 0.0547(6) Uani 1 1 d . . . . .
C3 C 0.7432(2) 0.66288(9) 0.9188(2) 0.0605(7) Uani 1 1 d D . . . .
H3 H 0.805981 0.677496 0.904092 0.073 Uiso 1 1 calc R U . . .
C4 C 0.7532(2) 0.63062(10) 0.9894(2) 0.0559(6) Uani 1 1 d D . . . .
C5 C 0.6591(2) 0.60962(8) 1.01116(17) 0.0475(5) Uani 1 1 d D . . . .
H5 H 0.663853 0.587445 1.060639 0.057 Uiso 1 1 calc R U . . .
C6 C 0.55977(18) 0.62059(7) 0.96205(15) 0.0399(5) Uani 1 1 d . . . . .
C7 C 0.6249(4) 0.70930(19) 0.7822(4) 0.0487(14) Uani 0.590(7) 1 d D U P A 1
H7 H 0.547232 0.716934 0.769401 0.058 Uiso 0.590(7) 1 calc R U P A 1
C8 C 0.6597(14) 0.6876(3) 0.6961(6) 0.059(2) Uani 0.590(7) 1 d D U P A 1
H8A H 0.619638 0.657753 0.679873 0.071 Uiso 0.590(7) 1 calc R U P A 1
H8B H 0.736391 0.679657 0.708777 0.071 Uiso 0.590(7) 1 calc R U P A 1
C9 C 0.6393(7) 0.7227(3) 0.6144(5) 0.078(2) Uani 0.590(7) 1 d D U P A 1
H9A H 0.662241 0.708181 0.559014 0.093 Uiso 0.590(7) 1 calc R U P A 1
H9B H 0.562244 0.729710 0.600109 0.093 Uiso 0.590(7) 1 calc R U P A 1
C10 C 0.7013(5) 0.7691(2) 0.6390(4) 0.0790(18) Uani 0.590(7) 1 d D U P A 1
H10A H 0.778596 0.762294 0.648633 0.095 Uiso 0.590(7) 1 calc R U P A 1
H10B H 0.685978 0.791837 0.586987 0.095 Uiso 0.590(7) 1 calc R U P A 1
C11 C 0.6711(9) 0.7909(3) 0.7245(5) 0.086(3) Uani 0.590(7) 1 d D U P A 1
H11A H 0.595106 0.800235 0.712937 0.103 Uiso 0.590(7) 1 calc R U P A 1
H11B H 0.713866 0.820098 0.740086 0.103 Uiso 0.590(7) 1 calc R U P A 1
C12 C 0.6895(5) 0.75628(16) 0.8060(4) 0.0663(16) Uani 0.590(7) 1 d D U P A 1
H12A H 0.667016 0.771336 0.861115 0.080 Uiso 0.590(7) 1 calc R U P A 1
H12B H 0.766315 0.748745 0.820667 0.080 Uiso 0.590(7) 1 calc R U P A 1
C13 C 0.8641(3) 0.62061(13) 1.0372(3) 0.0479(9) Uani 0.734(7) 1 d D U P B 1
H13 H 0.906597 0.650489 1.035295 0.057 Uiso 0.734(7) 1 calc R U P B 1
C14 C 0.9154(3) 0.58278(18) 0.9858(4) 0.0600(12) Uani 0.734(7) 1 d D U P B 1
H14A H 0.917725 0.593779 0.921856 0.072 Uiso 0.734(7) 1 calc R U P B 1
H14B H 0.871602 0.553493 0.982353 0.072 Uiso 0.734(7) 1 calc R U P B 1
C15 C 1.0281(3) 0.5712(2) 1.0323(4) 0.0754(14) Uani 0.734(7) 1 d D U P B 1
H15A H 1.055116 0.543669 1.000545 0.090 Uiso 0.734(7) 1 calc R U P B 1
H15B H 1.074864 0.598765 1.025282 0.090 Uiso 0.734(7) 1 calc R U P B 1
C16 C 1.0341(4) 0.55978(19) 1.1338(4) 0.0768(14) Uani 0.734(7) 1 d D U P B 1
H16A H 0.999404 0.528656 1.140341 0.092 Uiso 0.734(7) 1 calc R U P B 1
H16B H 1.109805 0.556832 1.161656 0.092 Uiso 0.734(7) 1 calc R U P B 1
C17 C 0.9826(4) 0.5964(2) 1.1848(4) 0.0743(13) Uani 0.734(7) 1 d D U P B 1
H17A H 1.024628 0.626161 1.187610 0.089 Uiso 0.734(7) 1 calc R U P B 1
H17B H 0.981691 0.585319 1.248916 0.089 Uiso 0.734(7) 1 calc R U P B 1
C18 C 0.8687(4) 0.6064(2) 1.1387(3) 0.0751(15) Uani 0.734(7) 1 d D U P B 1
H18A H 0.838486 0.632474 1.172330 0.090 Uiso 0.734(7) 1 calc R U P B 1
H18B H 0.824593 0.577663 1.142702 0.090 Uiso 0.734(7) 1 calc R U P B 1
C19 C 0.45728(18) 0.59869(7) 0.98487(16) 0.0432(5) Uani 1 1 d . . . . .
H19 H 0.402037 0.624318 0.975820 0.052 Uiso 1 1 calc R U . . .
C20 C 0.4648(2) 0.58214(9) 1.08509(17) 0.0546(6) Uani 1 1 d . . . . .
H20A H 0.516028 0.555453 1.096541 0.066 Uiso 1 1 calc R U . . .
H20B H 0.490849 0.608581 1.127254 0.066 Uiso 1 1 calc R U . . .
C21 C 0.3554(3) 0.56594(10) 1.1042(2) 0.0655(8) Uani 1 1 d . . . . .
H21A H 0.361387 0.554490 1.168746 0.079 Uiso 1 1 calc R U . . .
H21B H 0.305964 0.593399 1.097188 0.079 Uiso 1 1 calc R U . . .
C22 C 0.3103(2) 0.52637(9) 1.0389(2) 0.0601(7) Uani 1 1 d . . . . .
H22A H 0.237180 0.518765 1.049899 0.072 Uiso 1 1 calc R U . . .
H22B H 0.354343 0.497383 1.052056 0.072 Uiso 1 1 calc R U . . .
C23 C 0.3078(2) 0.54038(11) 0.9381(2) 0.0627(7) Uani 1 1 d . . . . .
H23A H 0.254157 0.565784 0.921942 0.075 Uiso 1 1 calc R U . . .
H23B H 0.286125 0.512509 0.898210 0.075 Uiso 1 1 calc R U . . .
C24 C 0.4162(2) 0.55804(9) 0.91967(17) 0.0496(5) Uani 1 1 d . . . . .
H24A H 0.410242 0.569196 0.854934 0.059 Uiso 1 1 calc R U . . .
H24B H 0.467706 0.531375 0.927860 0.059 Uiso 1 1 calc R U . . .
C25 C 0.27366(19) 0.68632(7) 0.81112(15) 0.0438(5) Uani 1 1 d . . . . .
C26 C 0.37402(19) 0.68848(7) 0.86342(15) 0.0424(5) Uani 1 1 d . . . . .
C27 C 0.3877(2) 0.71503(8) 0.94436(16) 0.0475(5) Uani 1 1 d . . . . .
H27 H 0.456152 0.717203 0.980623 0.057 Uiso 1 1 calc R U . . .
C28 C 0.3012(2) 0.73857(8) 0.97269(18) 0.0532(6) Uani 1 1 d . . . . .
C29 C 0.2042(2) 0.73680(9) 0.9173(2) 0.0581(7) Uani 1 1 d . . . . .
H29 H 0.146123 0.753727 0.935660 0.070 Uiso 1 1 calc R U . . .
C30 C 0.1879(2) 0.71080(9) 0.83443(19) 0.0532(6) Uani 1 1 d . . . . .
C31 C 0.0798(2) 0.70802(13) 0.7726(3) 0.0754(9) Uani 1 1 d D . . . .
C32 C 0.0902(8) 0.6737(3) 0.6934(6) 0.055(2) Uani 0.492(8) 1 d D U P C 1
C33 C -0.0007(5) 0.6655(2) 0.6295(5) 0.0529(15) Uani 0.492(8) 1 d D U P C 1
H33 H -0.065675 0.680202 0.638406 0.064 Uiso 0.492(8) 1 calc R U P C 1
C34 C 0.0010(4) 0.6364(2) 0.5532(5) 0.0568(16) Uani 0.492(8) 1 d D U P C 1
C35 C 0.0948(5) 0.6133(2) 0.5407(6) 0.0539(19) Uani 0.492(8) 1 d D U P C 1
H35 H 0.094989 0.590827 0.492281 0.065 Uiso 0.492(8) 1 calc R U P C 1
C36 C 0.1855(2) 0.62329(10) 0.5983(2) 0.0630(7) Uani 1 1 d D U . . .
C37 C 0.1767(2) 0.65397(10) 0.67445(19) 0.0558(6) Uani 1 1 d D U . . .
C38 C 0.3214(3) 0.72512(11) 1.1429(2) 0.0785(10) Uani 1 1 d . . . . .
H38A H 0.255133 0.706724 1.136770 0.118 Uiso 1 1 calc R U . . .
H38B H 0.332582 0.741270 1.202972 0.118 Uiso 1 1 calc R U . . .
H38C H 0.381188 0.703624 1.138605 0.118 Uiso 1 1 calc R U . . .
C39 C 0.3140(3) 0.76178(10) 1.0664(2) 0.0675(8) Uani 1 1 d . . . . .
H39A H 0.252454 0.782971 1.070034 0.081 Uiso 1 1 calc R U . . .
H39B H 0.379184 0.781581 1.074962 0.081 Uiso 1 1 calc R U . . .
C40 C -0.0004(3) 0.6846(2) 0.8273(4) 0.1128(15) Uani 1 1 d . U . . .
H40A H -0.067899 0.679400 0.786420 0.169 Uiso 1 1 calc R U . . .
H40B H -0.012355 0.705426 0.878469 0.169 Uiso 1 1 calc R U . . .
H40C H 0.027838 0.653923 0.851981 0.169 Uiso 1 1 calc R U . . .
C41 C 0.0428(3) 0.75844(17) 0.7443(4) 0.1043(14) Uani 1 1 d . . . . .
H41A H 0.092085 0.772643 0.706575 0.156 Uiso 1 1 calc R U . . .
H41B H 0.041463 0.777849 0.799796 0.156 Uiso 1 1 calc R U . . .
H41C H -0.028763 0.757148 0.708496 0.156 Uiso 1 1 calc R U . . .
C42 C -0.1157(12) 0.6746(5) 0.4364(11) 0.145(5) Uani 0.492(8) 1 d D U P C 1
H42A H -0.176772 0.672354 0.386988 0.218 Uiso 0.492(8) 1 calc R U P C 1
H42B H -0.051776 0.682848 0.409665 0.218 Uiso 0.492(8) 1 calc R U P C 1
H42C H -0.129169 0.699296 0.480469 0.218 Uiso 0.492(8) 1 calc R U P C 1
C43 C -0.0990(5) 0.6270(3) 0.4859(6) 0.083(2) Uani 0.492(8) 1 d D U P C 1
H43A H -0.159577 0.618976 0.518381 0.100 Uiso 0.492(8) 1 calc R U P C 1
H43B H -0.088387 0.600954 0.442557 0.100 Uiso 0.492(8) 1 calc R U P C 1
C44 C 0.2933(2) 0.56259(9) 0.53293(19) 0.0590(6) Uani 1 1 d D U . . .
C45 C 0.2933(3) 0.51448(10) 0.5640(2) 0.0624(7) Uani 1 1 d . . . . .
C46 C 0.3057(3) 0.47905(10) 0.5008(2) 0.0666(7) Uani 1 1 d . . . . .
H46 H 0.306204 0.446766 0.520317 0.080 Uiso 1 1 calc R U . . .
C47 C 0.3172(3) 0.48879(10) 0.4103(2) 0.0640(7) Uani 1 1 d . . . . .
C48 C 0.3202(3) 0.53660(10) 0.38301(19) 0.0638(7) Uani 1 1 d D U . . .
H48 H 0.329836 0.543604 0.321304 0.077 Uiso 1 1 calc R U . . .
C49 C 0.3096(2) 0.57427(9) 0.44316(18) 0.0586(6) Uani 1 1 d D U . . .
C50 C 0.2779(3) 0.50218(12) 0.6630(2) 0.0733(8) Uani 1 1 d . . . . .
H50 H 0.310805 0.528470 0.703731 0.088 Uiso 1 1 calc R U . . .
C51 C 0.1635(4) 0.50047(15) 0.6726(3) 0.0908(11) Uani 1 1 d . . . . .
H51A H 0.126630 0.527641 0.640173 0.136 Uiso 1 1 calc R U . . .
H51B H 0.156018 0.501885 0.738232 0.136 Uiso 1 1 calc R U . . .
H51C H 0.132317 0.470748 0.645839 0.136 Uiso 1 1 calc R U . . .
C52 C 0.3308(4) 0.45662(15) 0.6987(3) 0.0971(13) Uani 1 1 d . . . . .
H52A H 0.298337 0.429808 0.661855 0.146 Uiso 1 1 calc R U . . .
H52B H 0.321717 0.452167 0.763461 0.146 Uiso 1 1 calc R U . . .
H52C H 0.406855 0.458149 0.694064 0.146 Uiso 1 1 calc R U . . .
C53 C 0.3277(3) 0.44819(11) 0.3420(2) 0.0740(9) Uani 1 1 d . . . . .
H53 H 0.326752 0.417661 0.377103 0.089 Uiso 1 1 calc R U . . .
C54 C 0.2356(4) 0.44683(15) 0.2659(3) 0.1068(15) Uani 1 1 d . . . . .
H54A H 0.170024 0.440853 0.291814 0.160 Uiso 1 1 calc R U . . .
H54B H 0.246216 0.421315 0.222559 0.160 Uiso 1 1 calc R U . . .
H54C H 0.229878 0.477447 0.233379 0.160 Uiso 1 1 calc R U . . .
C55 C 0.4321(4) 0.45003(14) 0.3050(3) 0.0967(13) Uani 1 1 d . . . . .
H55A H 0.434458 0.478772 0.267386 0.145 Uiso 1 1 calc R U . . .
H55B H 0.438785 0.421800 0.266907 0.145 Uiso 1 1 calc R U . . .
H55C H 0.490883 0.450701 0.356671 0.145 Uiso 1 1 calc R U . . .
C56 C 0.3347(12) 0.6254(2) 0.4184(6) 0.065(3) Uani 0.54(3) 1 d D U P D 1
H56 H 0.291073 0.646206 0.453703 0.079 Uiso 0.54(3) 1 calc R U P D 1
C57 C 0.308(2) 0.6409(5) 0.3172(6) 0.121(6) Uani 0.54(3) 1 d D U P D 1
H57A H 0.305014 0.675731 0.313833 0.182 Uiso 0.54(3) 1 calc R U P D 1
H57B H 0.238839 0.627624 0.290504 0.182 Uiso 0.54(3) 1 calc R U P D 1
H57C H 0.363053 0.629183 0.282650 0.182 Uiso 0.54(3) 1 calc R U P D 1
C58 C 0.4512(10) 0.6382(4) 0.4531(13) 0.087(3) Uani 0.54(3) 1 d D U P D 1
H58A H 0.497831 0.619231 0.419705 0.131 Uiso 0.54(3) 1 calc R U P D 1
H58B H 0.467668 0.631359 0.519413 0.131 Uiso 0.54(3) 1 calc R U P D 1
H58C H 0.462689 0.672137 0.442479 0.131 Uiso 0.54(3) 1 calc R U P D 1
C59 C 0.6626(8) 0.7143(2) 0.8017(5) 0.059(2) Uani 0.410(7) 1 d D U P A 2
H59 H 0.740691 0.720708 0.816969 0.071 Uiso 0.410(7) 1 calc R U P A 2
C60 C 0.6531(17) 0.6943(5) 0.7061(8) 0.053(3) Uani 0.410(7) 1 d D U P A 2
H60A H 0.579868 0.682256 0.686892 0.063 Uiso 0.410(7) 1 calc R U P A 2
H60B H 0.702807 0.667110 0.705731 0.063 Uiso 0.410(7) 1 calc R U P A 2
C61 C 0.6785(9) 0.7320(4) 0.6378(7) 0.073(3) Uani 0.410(7) 1 d D U P A 2
H61A H 0.755824 0.738883 0.648320 0.087 Uiso 0.410(7) 1 calc R U P A 2
H61B H 0.659329 0.719968 0.573846 0.087 Uiso 0.410(7) 1 calc R U P A 2
C62 C 0.6171(10) 0.7770(3) 0.6497(6) 0.091(3) Uani 0.410(7) 1 d D U P A 2
H62A H 0.540095 0.770288 0.633377 0.109 Uiso 0.410(7) 1 calc R U P A 2
H62B H 0.636192 0.801360 0.606183 0.109 Uiso 0.410(7) 1 calc R U P A 2
C63 C 0.6379(13) 0.7969(4) 0.7465(7) 0.079(3) Uani 0.410(7) 1 d D U P A 2
H63A H 0.591826 0.825019 0.750337 0.094 Uiso 0.410(7) 1 calc R U P A 2
H63B H 0.712850 0.807500 0.760134 0.094 Uiso 0.410(7) 1 calc R U P A 2
C64 C 0.6166(6) 0.7604(2) 0.8192(5) 0.0556(17) Uani 0.410(7) 1 d D U P A 2
H64A H 0.647781 0.771833 0.881393 0.067 Uiso 0.410(7) 1 calc R U P A 2
H64B H 0.538847 0.756864 0.817946 0.067 Uiso 0.410(7) 1 calc R U P A 2
C65 C 0.8446(8) 0.6038(5) 1.0605(10) 0.071(4) Uani 0.266(7) 1 d D U P B 2
H65 H 0.804278 0.582208 1.097260 0.086 Uiso 0.266(7) 1 calc R U P B 2
C66 C 0.9019(9) 0.6377(4) 1.1305(10) 0.078(4) Uani 0.266(7) 1 d D U P B 2
H66A H 0.851838 0.647786 1.172512 0.094 Uiso 0.266(7) 1 calc R U P B 2
H66B H 0.921086 0.666452 1.097491 0.094 Uiso 0.266(7) 1 calc R U P B 2
C67 C 1.0017(10) 0.6189(6) 1.1887(10) 0.095(5) Uani 0.266(7) 1 d D U P B 2
H67A H 0.980866 0.599162 1.239169 0.114 Uiso 0.266(7) 1 calc R U P B 2
H67B H 1.043487 0.646197 1.217537 0.114 Uiso 0.266(7) 1 calc R U P B 2
C68 C 1.0723(10) 0.5894(7) 1.1359(13) 0.116(5) Uani 0.266(7) 1 d D U P B 2
H68A H 1.128995 0.574160 1.180154 0.140 Uiso 0.266(7) 1 calc R U P B 2
H68B H 1.106901 0.610518 1.095156 0.140 Uiso 0.266(7) 1 calc R U P B 2
C69 C 1.0093(12) 0.5508(5) 1.0773(15) 0.100(5) Uani 0.266(7) 1 d D U P B 2
H69A H 1.056820 0.534599 1.039351 0.121 Uiso 0.266(7) 1 calc R U P B 2
H69B H 0.984644 0.526697 1.118728 0.121 Uiso 0.266(7) 1 calc R U P B 2
C70 C 0.9135(12) 0.5708(6) 1.0140(10) 0.091(6) Uani 0.266(7) 1 d D U P B 2
H70A H 0.939218 0.588292 0.962889 0.110 Uiso 0.266(7) 1 calc R U P B 2
H70B H 0.869282 0.543945 0.986495 0.110 Uiso 0.266(7) 1 calc R U P B 2
C71 C 0.3153(10) 0.6261(2) 0.4147(6) 0.060(3) Uani 0.46(3) 1 d D U P D 2
H71 H 0.294102 0.647222 0.463787 0.072 Uiso 0.46(3) 1 calc R U P D 2
C72 C 0.4306(9) 0.6350(5) 0.4044(16) 0.090(4) Uani 0.46(3) 1 d D U P D 2
H72A H 0.444876 0.621595 0.345664 0.135 Uiso 0.46(3) 1 calc R U P D 2
H72B H 0.477133 0.619722 0.455587 0.135 Uiso 0.46(3) 1 calc R U P D 2
H72C H 0.444315 0.669327 0.405369 0.135 Uiso 0.46(3) 1 calc R U P D 2
C73 C 0.2422(13) 0.6344(3) 0.3235(6) 0.073(3) Uani 0.46(3) 1 d D U P D 2
H73A H 0.236475 0.668681 0.310948 0.110 Uiso 0.46(3) 1 calc R U P D 2
H73B H 0.171409 0.621465 0.327654 0.110 Uiso 0.46(3) 1 calc R U P D 2
H73C H 0.271590 0.618468 0.273448 0.110 Uiso 0.46(3) 1 calc R U P D 2
C74 C 0.0810(8) 0.6843(4) 0.6789(5) 0.073(3) Uani 0.508(8) 1 d D U P C 2
C75 C -0.0020(6) 0.6834(4) 0.5978(5) 0.094(3) Uani 0.508(8) 1 d D U P C 2
H75 H -0.064231 0.702016 0.598524 0.113 Uiso 0.508(8) 1 calc R U P C 2
C76 C 0.0064(6) 0.6569(4) 0.5216(5) 0.099(3) Uani 0.508(8) 1 d D U P C 2
C77 C 0.0973(7) 0.6292(4) 0.5207(7) 0.090(3) Uani 0.508(8) 1 d D U P C 2
H77 H 0.103091 0.612510 0.465228 0.107 Uiso 0.508(8) 1 calc R U P C 2
C78 C -0.1931(5) 0.6452(3) 0.4713(5) 0.081(2) Uani 0.508(8) 1 d D U P C 2
H78A H -0.249564 0.652751 0.420088 0.121 Uiso 0.508(8) 1 calc R U P C 2
H78B H -0.197657 0.667042 0.522877 0.121 Uiso 0.508(8) 1 calc R U P C 2
H78C H -0.201423 0.612372 0.491565 0.121 Uiso 0.508(8) 1 calc R U P C 2
C79 C -0.0851(5) 0.6508(5) 0.4394(7) 0.107(3) Uani 0.508(8) 1 d D U P C 2
H79A H -0.086933 0.678951 0.398414 0.128 Uiso 0.508(8) 1 calc R U P C 2
H79B H -0.070870 0.622404 0.403105 0.128 Uiso 0.508(8) 1 calc R U P C 2

loop_
_atom_site_aniso_label
_atom_site_aniso_U_11
_atom_site_aniso_U_22
_atom_site_aniso_U_33
_atom_site_aniso_U_23
_atom_site_aniso_U_13
_atom_site_aniso_U_12
O1 0.0652(11) 0.0442(9) 0.0468(9) -0.0052(7) 0.0238(8) -0.0012(7)
N1 0.0702(13) 0.0489(11) 0.0390(9) 0.0019(8) 0.0205(9) 0.0266(9)
N2 0.0697(14) 0.0539(12) 0.0569(12) -0.0153(10) 0.0218(10) -0.0082(10)
C1 0.0607(13) 0.0323(10) 0.0433(11) 0.0010(8) 0.0255(10) 0.0107(9)
C2 0.0728(16) 0.0365(11) 0.0646(15) -0.0005(10) 0.0423(13) 0.0061(10)
C3 0.0646(16) 0.0470(13) 0.0795(18) -0.0045(12) 0.0418(14) -0.0047(11)
C4 0.0512(13) 0.0523(14) 0.0676(16) -0.0142(12) 0.0199(12) 0.0040(10)
C5 0.0582(13) 0.0390(11) 0.0475(12) -0.0006(9) 0.0156(10) 0.0052(9)
C6 0.0500(12) 0.0304(9) 0.0427(10) -0.0001(8) 0.0180(9) 0.0046(8)
C7 0.047(2) 0.038(2) 0.062(3) 0.0082(19) 0.011(2) -0.0078(17)
C8 0.074(6) 0.050(3) 0.057(4) 0.012(3) 0.017(4) 0.011(3)
C9 0.091(6) 0.081(4) 0.060(4) 0.029(3) 0.010(4) 0.003(4)
C10 0.065(3) 0.084(4) 0.090(4) 0.051(3) 0.022(3) -0.009(3)
C11 0.103(7) 0.049(3) 0.101(5) 0.024(3) -0.001(5) -0.017(4)
C12 0.088(4) 0.038(2) 0.072(3) 0.009(2) 0.010(3) -0.013(2)
C13 0.0467(18) 0.0371(18) 0.064(2) 0.0054(14) 0.0218(15) -0.0100(13)
C14 0.046(2) 0.058(2) 0.079(3) -0.003(2) 0.0194(18) 0.0037(16)
C15 0.048(2) 0.085(3) 0.094(3) -0.019(3) 0.012(2) 0.011(2)
C16 0.050(2) 0.069(3) 0.110(4) 0.010(3) 0.007(2) 0.0014(19)
C17 0.064(3) 0.084(3) 0.074(3) 0.000(2) 0.008(2) -0.005(2)
C18 0.064(2) 0.101(4) 0.063(2) 0.007(2) 0.0189(19) 0.017(2)
C19 0.0525(12) 0.0330(10) 0.0480(11) 0.0037(8) 0.0203(9) 0.0046(8)
C20 0.0791(17) 0.0413(12) 0.0479(13) -0.0001(9) 0.0236(12) -0.0121(11)
C21 0.091(2) 0.0487(14) 0.0666(16) 0.0018(12) 0.0449(16) -0.0085(13)
C22 0.0571(15) 0.0451(13) 0.0839(19) 0.0036(12) 0.0295(13) -0.0034(11)
C23 0.0514(14) 0.0615(16) 0.0768(18) -0.0074(14) 0.0145(13) -0.0060(12)
C24 0.0511(13) 0.0483(13) 0.0518(13) -0.0045(10) 0.0162(10) 0.0005(10)
C25 0.0598(13) 0.0326(10) 0.0455(11) 0.0007(8) 0.0284(10) -0.0010(9)
C26 0.0611(13) 0.0284(9) 0.0429(11) 0.0038(8) 0.0250(10) 0.0092(9)
C27 0.0647(14) 0.0348(11) 0.0469(12) -0.0011(9) 0.0210(10) 0.0096(9)
C28 0.0767(17) 0.0311(11) 0.0594(14) -0.0039(9) 0.0350(13) 0.0080(10)
C29 0.0664(16) 0.0453(13) 0.0732(17) -0.0023(11) 0.0452(14) 0.0076(11)
C30 0.0548(14) 0.0477(13) 0.0647(15) 0.0009(11) 0.0343(12) -0.0020(10)
C31 0.0482(15) 0.087(2) 0.099(2) -0.0183(18) 0.0387(15) -0.0048(14)
C32 0.052(4) 0.045(3) 0.070(4) -0.008(3) 0.021(3) -0.006(3)
C33 0.039(2) 0.045(3) 0.079(4) -0.003(3) 0.022(3) -0.002(2)
C34 0.044(3) 0.045(3) 0.082(4) -0.010(3) 0.011(3) -0.004(2)
C35 0.048(3) 0.034(3) 0.082(5) -0.014(3) 0.017(3) -0.004(2)
C36 0.0665(16) 0.0606(16) 0.0653(16) -0.0117(12) 0.0211(13) -0.0233(13)
C37 0.0521(13) 0.0587(15) 0.0619(14) -0.0078(11) 0.0259(11) -0.0201(11)
C38 0.126(3) 0.0606(17) 0.0567(16) -0.0151(13) 0.0402(18) 0.0063(17)
C39 0.101(2) 0.0427(13) 0.0661(16) -0.0135(12) 0.0382(16) 0.0100(13)
C40 0.082(2) 0.152(3) 0.119(3) -0.021(3) 0.063(2) -0.035(2)
C41 0.064(2) 0.105(3) 0.142(4) -0.029(3) 0.007(2) 0.025(2)
C42 0.111(7) 0.155(8) 0.159(8) 0.060(7) -0.017(6) -0.006(6)
C43 0.068(4) 0.074(5) 0.103(6) -0.007(4) -0.001(4) -0.015(3)
C44 0.0718(17) 0.0525(14) 0.0558(14) -0.0128(11) 0.0201(12) -0.0049(12)
C45 0.0759(18) 0.0564(15) 0.0573(15) -0.0051(12) 0.0179(13) -0.0037(13)
C46 0.088(2) 0.0504(15) 0.0630(16) -0.0021(12) 0.0183(15) -0.0028(13)
C47 0.086(2) 0.0505(14) 0.0571(15) -0.0059(12) 0.0145(14) 0.0019(13)
C48 0.093(2) 0.0569(15) 0.0439(12) -0.0044(11) 0.0174(13) 0.0065(14)
C49 0.0762(17) 0.0530(14) 0.0469(13) -0.0059(10) 0.0106(12) 0.0008(12)
C50 0.102(2) 0.0622(17) 0.0590(16) -0.0021(13) 0.0237(16) -0.0076(16)
C51 0.112(3) 0.085(2) 0.083(2) 0.0071(19) 0.037(2) -0.018(2)
C52 0.144(4) 0.088(3) 0.063(2) 0.0110(18) 0.027(2) 0.001(2)
C53 0.112(3) 0.0514(15) 0.0620(17) -0.0050(13) 0.0253(17) 0.0043(15)
C54 0.154(4) 0.078(2) 0.080(2) -0.026(2) -0.007(3) 0.020(3)
C55 0.137(4) 0.070(2) 0.095(3) -0.0157(19) 0.053(3) 0.011(2)
C56 0.099(7) 0.055(4) 0.047(5) 0.003(4) 0.026(4) 0.014(4)
C57 0.202(18) 0.098(7) 0.067(4) 0.028(4) 0.028(7) 0.028(9)
C58 0.099(6) 0.057(4) 0.113(8) -0.007(5) 0.042(6) 0.002(4)
C59 0.085(6) 0.043(3) 0.060(4) -0.006(3) 0.047(4) -0.010(4)
C60 0.051(5) 0.064(6) 0.047(5) 0.000(4) 0.019(4) 0.003(5)
C61 0.063(6) 0.100(7) 0.059(6) 0.017(5) 0.022(5) -0.004(5)
C62 0.110(8) 0.085(5) 0.084(5) 0.028(4) 0.032(5) -0.006(5)
C63 0.097(9) 0.048(5) 0.094(6) 0.019(4) 0.026(5) -0.017(4)
C64 0.059(4) 0.047(3) 0.067(4) 0.002(3) 0.028(3) -0.009(3)
C65 0.069(6) 0.067(7) 0.078(7) -0.009(5) 0.009(5) 0.001(5)
C66 0.075(6) 0.056(6) 0.099(7) -0.019(5) -0.002(5) -0.002(5)
C67 0.080(7) 0.086(8) 0.112(8) -0.015(6) -0.010(5) -0.003(6)
C68 0.098(8) 0.115(9) 0.131(9) -0.013(7) 0.001(6) 0.014(6)
C69 0.087(8) 0.099(8) 0.112(9) -0.004(7) 0.003(7) 0.022(6)
C70 0.093(8) 0.076(8) 0.101(9) -0.020(7) 0.002(6) 0.025(6)
C71 0.084(5) 0.047(4) 0.052(6) 0.003(4) 0.016(4) 0.016(4)
C72 0.104(6) 0.055(5) 0.112(10) 0.012(6) 0.021(7) -0.014(4)
C73 0.125(8) 0.042(4) 0.051(4) 0.006(3) 0.010(4) 0.015(4)
C74 0.040(4) 0.102(8) 0.081(5) 0.009(4) 0.027(3) -0.018(4)
C75 0.050(3) 0.140(8) 0.095(5) 0.037(5) 0.021(3) -0.016(4)
C76 0.083(4) 0.146(7) 0.068(4) 0.028(4) 0.013(3) -0.039(4)
C77 0.077(4) 0.120(8) 0.074(4) -0.008(5) 0.018(3) -0.053(4)
C78 0.050(3) 0.105(5) 0.082(4) 0.007(4) -0.007(3) -0.013(3)
C79 0.054(4) 0.105(8) 0.163(9) -0.027(7) 0.018(4) -0.002(4)

loop_
_atom_type_symbol
_atom_type_description
_atom_type_scat_dispersion_real
_atom_type_scat_dispersion_imag
_atom_type_scat_source
C C 0.0181 0.0091 'International Tables Vol C Tables 4.2.6.8 and 6.1.1.4'
H H 0.0000 0.0000 'International Tables Vol C Tables 4.2.6.8 and 6.1.1.4'
N N 0.0311 0.0180 'International Tables Vol C Tables 4.2.6.8 and 6.1.1.4'
O O 0.0492 0.0322 'International Tables Vol C Tables 4.2.6.8 and 6.1.1.4'

loop_
_geom_angle_atom_site_label_1
_geom_angle_atom_site_label_2
_geom_angle_atom_site_label_3
_geom_angle
_geom_angle_site_symmetry_1
_geom_angle_site_symmetry_3
_geom_angle_publ_flag
C37 O1 C25 118.89(19) . . ?
C26 N1 C1 124.26(19) . . ?
C26 N1 H1 117.9 . . ?
C1 N1 H1 117.9 . . ?
C36 N2 C44 123.6(2) . . ?
C36 N2 H2 118.2 . . ?
C44 N2 H2 118.2 . . ?
C2 C1 C6 121.2(2) . . ?
C2 C1 N1 119.4(2) . . ?
C6 C1 N1 119.4(2) . . ?
C3 C2 C1 117.8(2) . . ?
C3 C2 C59 110.0(4) . . ?
C1 C2 C59 132.0(4) . . ?
C3 C2 C7 128.7(3) . . ?
C1 C2 C7 113.3(3) . . ?
C4 C3 C2 123.6(2) . . ?
C4 C3 H3 118.2 . . ?
C2 C3 H3 118.2 . . ?
C3 C4 C5 117.5(2) . . ?
C3 C4 C13 116.8(3) . . ?
C5 C4 C13 125.7(3) . . ?
C3 C4 C65 140.3(7) . . ?
C5 C4 C65 102.1(6) . . ?
C6 C5 C4 121.6(2) . . ?
C6 C5 H5 119.2 . . ?
C4 C5 H5 119.2 . . ?
C5 C6 C1 118.1(2) . . ?
C5 C6 C19 122.52(19) . . ?
C1 C6 C19 119.4(2) . . ?
C8 C7 C2 112.4(5) . . ?
C8 C7 C12 108.3(7) . . ?
C2 C7 C12 108.1(4) . . ?
C8 C7 H7 109.3 . . ?
C2 C7 H7 109.3 . . ?
C12 C7 H7 109.3 . . ?
C7 C8 C9 110.5(7) . . ?
C7 C8 H8A 109.6 . . ?
C9 C8 H8A 109.6 . . ?
C7 C8 H8B 109.6 . . ?
C9 C8 H8B 109.6 . . ?
H8A C8 H8B 108.1 . . ?
C10 C9 C8 109.9(7) . . ?
C10 C9 H9A 109.7 . . ?
C8 C9 H9A 109.7 . . ?
C10 C9 H9B 109.7 . . ?
C8 C9 H9B 109.7 . . ?
H9A C9 H9B 108.2 . . ?
C11 C10 C9 110.9(6) . . ?
C11 C10 H10A 109.5 . . ?
C9 C10 H10A 109.5 . . ?
C11 C10 H10B 109.5 . . ?
C9 C10 H10B 109.5 . . ?
H10A C10 H10B 108.0 . . ?
C10 C11 C12 111.3(6) . . ?
C10 C11 H11A 109.4 . . ?
C12 C11 H11A 109.4 . . ?
C10 C11 H11B 109.4 . . ?
C12 C11 H11B 109.4 . . ?
H11A C11 H11B 108.0 . . ?
C11 C12 C7 110.4(5) . . ?
C11 C12 H12A 109.6 . . ?
C7 C12 H12A 109.6 . . ?
C11 C12 H12B 109.6 . . ?
C7 C12 H12B 109.6 . . ?
H12A C12 H12B 108.1 . . ?
C4 C13 C14 110.2(3) . . ?
C4 C13 C18 113.4(3) . . ?
C14 C13 C18 110.2(4) . . ?
C4 C13 H13 107.6 . . ?
C14 C13 H13 107.6 . . ?
C18 C13 H13 107.6 . . ?
C13 C14 C15 112.0(4) . . ?
C13 C14 H14A 109.2 . . ?
C15 C14 H14A 109.2 . . ?
C13 C14 H14B 109.2 . . ?
C15 C14 H14B 109.2 . . ?
H14A C14 H14B 107.9 . . ?
C16 C15 C14 112.9(4) . . ?
C16 C15 H15A 109.0 . . ?
C14 C15 H15A 109.0 . . ?
C16 C15 H15B 109.0 . . ?
C14 C15 H15B 109.0 . . ?
H15A C15 H15B 107.8 . . ?
C17 C16 C15 112.8(4) . . ?
C17 C16 H16A 109.0 . . ?
C15 C16 H16A 109.0 . . ?
C17 C16 H16B 109.0 . . ?
C15 C16 H16B 109.0 . . ?
H16A C16 H16B 107.8 . . ?
C16 C17 C18 111.6(4) . . ?
C16 C17 H17A 109.3 . . ?
C18 C17 H17A 109.3 . . ?
C16 C17 H17B 109.3 . . ?
C18 C17 H17B 109.3 . . ?
H17A C17 H17B 108.0 . . ?
C17 C18 C13 111.8(4) . . ?
C17 C18 H18A 109.3 . . ?
C13 C18 H18A 109.3 . . ?
C17 C18 H18B 109.3 . . ?
C13 C18 H18B 109.3 . . ?
H18A C18 H18B 107.9 . . ?
C6 C19 C20 113.7(2) . . ?
C6 C19 C24 112.83(18) . . ?
C20 C19 C24 109.79(19) . . ?
C6 C19 H19 106.7 . . ?
C20 C19 H19 106.7 . . ?
C24 C19 H19 106.7 . . ?
C21 C20 C19 109.8(2) . . ?
C21 C20 H20A 109.7 . . ?
C19 C20 H20A 109.7 . . ?
C21 C20 H20B 109.7 . . ?
C19 C20 H20B 109.7 . . ?
H20A C20 H20B 108.2 . . ?
C22 C21 C20 111.7(2) . . ?
C22 C21 H21A 109.3 . . ?
C20 C21 H21A 109.3 . . ?
C22 C21 H21B 109.3 . . ?
C20 C21 H21B 109.3 . . ?
H21A C21 H21B 107.9 . . ?
C21 C22 C23 111.8(2) . . ?
C21 C22 H22A 109.3 . . ?
C23 C22 H22A 109.3 . . ?
C21 C22 H22B 109.3 . . ?
C23 C22 H22B 109.3 . . ?
H22A C22 H22B 107.9 . . ?
C22 C23 C24 111.5(2) . . ?
C22 C23 H23A 109.3 . . ?
C24 C23 H23A 109.3 . . ?
C22 C23 H23B 109.3 . . ?
C24 C23 H23B 109.3 . . ?
H23A C23 H23B 108.0 . . ?
C23 C24 C19 111.4(2) . . ?
C23 C24 H24A 109.3 . . ?
C19 C24 H24A 109.3 . . ?
C23 C24 H24B 109.3 . . ?
C19 C24 H24B 109.3 . . ?
H24A C24 H24B 108.0 . . ?
C30 C25 O1 124.2(2) . . ?
C30 C25 C26 122.6(2) . . ?
O1 C25 C26 113.20(19) . . ?
N1 C26 C25 118.1(2) . . ?
N1 C26 C27 123.0(2) . . ?
C25 C26 C27 118.8(2) . . ?
C26 C27 C28 120.2(3) . . ?
C26 C27 H27 119.9 . . ?
C28 C27 H27 119.9 . . ?
C29 C28 C27 119.0(2) . . ?
C29 C28 C39 121.2(2) . . ?
C27 C28 C39 119.6(3) . . ?
C28 C29 C30 122.2(2) . . ?
C28 C29 H29 118.9 . . ?
C30 C29 H29 118.9 . . ?
C25 C30 C29 117.1(3) . . ?
C25 C30 C31 120.2(2) . . ?
C29 C30 C31 122.7(2) . . ?
C74 C31 C41 101.8(6) . . ?
C74 C31 C30 115.1(4) . . ?
C41 C31 C30 109.0(3) . . ?
C41 C31 C32 115.9(5) . . ?
C30 C31 C32 107.9(4) . . ?
C74 C31 C40 112.3(5) . . ?
C41 C31 C40 109.7(3) . . ?
C30 C31 C40 108.7(3) . . ?
C32 C31 C40 105.4(5) . . ?
C37 C32 C33 115.5(5) . . ?
C37 C32 C31 127.2(7) . . ?
C33 C32 C31 117.1(7) . . ?
C34 C33 C32 121.8(5) . . ?
C34 C33 H33 119.1 . . ?
C32 C33 H33 119.1 . . ?
C33 C34 C35 119.8(5) . . ?
C33 C34 C43 121.0(5) . . ?
C35 C34 C43 119.0(6) . . ?
C36 C35 C34 119.2(6) . . ?
C36 C35 H35 120.4 . . ?
C34 C35 H35 120.4 . . ?
C35 C36 N2 123.9(4) . . ?
C35 C36 C37 116.9(4) . . ?
N2 C36 C37 118.5(3) . . ?
N2 C36 C77 126.5(5) . . ?
C37 C36 C77 113.1(5) . . ?
C32 C37 O1 120.9(4) . . ?
C32 C37 C36 126.4(4) . . ?
O1 C37 C36 112.3(2) . . ?
O1 C37 C74 124.6(3) . . ?
C36 C37 C74 122.6(3) . . ?
C39 C38 H38A 109.5 . . ?
C39 C38 H38B 109.5 . . ?
H38A C38 H38B 109.5 . . ?
C39 C38 H38C 109.5 . . ?
H38A C38 H38C 109.5 . . ?
H38B C38 H38C 109.5 . . ?
C28 C39 C38 111.5(2) . . ?
C28 C39 H39A 109.3 . . ?
C38 C39 H39A 109.3 . . ?
C28 C39 H39B 109.3 . . ?
C38 C39 H39B 109.3 . . ?
H39A C39 H39B 108.0 . . ?
C31 C40 H40A 109.5 . . ?
C31 C40 H40B 109.5 . . ?
H40A C40 H40B 109.5 . . ?
C31 C40 H40C 109.5 . . ?
H40A C40 H40C 109.5 . . ?
H40B C40 H40C 109.5 . . ?
C31 C41 H41A 109.5 . . ?
C31 C41 H41B 109.5 . . ?
H41A C41 H41B 109.5 . . ?
C31 C41 H41C 109.5 . . ?
H41A C41 H41C 109.5 . . ?
H41B C41 H41C 109.5 . . ?
C43 C42 H42A 109.5 . . ?
C43 C42 H42B 109.5 . . ?
H42A C42 H42B 109.5 . . ?
C43 C42 H42C 109.5 . . ?
H42A C42 H42C 109.5 . . ?
H42B C42 H42C 109.5 . . ?
C34 C43 C42 101.5(7) . . ?
C34 C43 H43A 111.5 . . ?
C42 C43 H43A 111.5 . . ?
C34 C43 H43B 111.5 . . ?
C42 C43 H43B 111.5 . . ?
H43A C43 H43B 109.3 . . ?
C49 C44 C45 121.9(2) . . ?
C49 C44 N2 117.6(2) . . ?
C45 C44 N2 120.4(2) . . ?
C46 C45 C44 117.5(3) . . ?
C46 C45 C50 121.0(3) . . ?
C44 C45 C50 121.5(3) . . ?
C47 C46 C45 122.6(3) . . ?
C47 C46 H46 118.7 . . ?
C45 C46 H46 118.7 . . ?
C46 C47 C48 118.3(3) . . ?
C46 C47 C53 120.6(3) . . ?
C48 C47 C53 121.1(3) . . ?
C49 C48 C47 122.4(3) . . ?
C49 C48 H48 118.8 . . ?
C47 C48 H48 118.8 . . ?
C48 C49 C44 117.2(2) . . ?
C48 C49 C71 122.7(4) . . ?
C44 C49 C71 120.1(4) . . ?
C48 C49 C56 121.3(4) . . ?
C44 C49 C56 120.6(4) . . ?
C51 C50 C52 109.5(3) . . ?
C51 C50 C45 111.4(3) . . ?
C52 C50 C45 114.0(3) . . ?
C51 C50 H50 107.2 . . ?
C52 C50 H50 107.2 . . ?
C45 C50 H50 107.2 . . ?
C50 C51 H51A 109.5 . . ?
C50 C51 H51B 109.5 . . ?
H51A C51 H51B 109.5 . . ?
C50 C51 H51C 109.5 . . ?
H51A C51 H51C 109.5 . . ?
H51B C51 H51C 109.5 . . ?
C50 C52 H52A 109.5 . . ?
C50 C52 H52B 109.5 . . ?
H52A C52 H52B 109.5 . . ?
C50 C52 H52C 109.5 . . ?
H52A C52 H52C 109.5 . . ?
H52B C52 H52C 109.5 . . ?
C54 C53 C55 111.5(3) . . ?
C54 C53 C47 111.7(3) . . ?
C55 C53 C47 112.1(3) . . ?
C54 C53 H53 107.1 . . ?
C55 C53 H53 107.1 . . ?
C47 C53 H53 107.1 . . ?
C53 C54 H54A 109.5 . . ?
C53 C54 H54B 109.5 . . ?
H54A C54 H54B 109.5 . . ?
C53 C54 H54C 109.5 . . ?
H54A C54 H54C 109.5 . . ?
H54B C54 H54C 109.5 . . ?
C53 C55 H55A 109.5 . . ?
C53 C55 H55B 109.5 . . ?
H55A C55 H55B 109.5 . . ?
C53 C55 H55C 109.5 . . ?
H55A C55 H55C 109.5 . . ?
H55B C55 H55C 109.5 . . ?
C49 C56 C57 118.2(8) . . ?
C49 C56 C58 111.5(8) . . ?
C57 C56 C58 108.4(7) . . ?
C49 C56 H56 106.0 . . ?
C57 C56 H56 106.0 . . ?
C58 C56 H56 106.0 . . ?
C56 C57 H57A 109.5 . . ?
C56 C57 H57B 109.5 . . ?
H57A C57 H57B 109.5 . . ?
C56 C57 H57C 109.5 . . ?
H57A C57 H57C 109.5 . . ?
H57B C57 H57C 109.5 . . ?
C56 C58 H58A 109.5 . . ?
C56 C58 H58B 109.5 . . ?
H58A C58 H58B 109.5 . . ?
C56 C58 H58C 109.5 . . ?
H58A C58 H58C 109.5 . . ?
H58B C58 H58C 109.5 . . ?
C64 C59 C2 116.0(5) . . ?
C64 C59 C60 121.4(8) . . ?
C2 C59 C60 109.2(7) . . ?
C64 C59 H59 102.3 . . ?
C2 C59 H59 102.3 . . ?
C60 C59 H59 102.3 . . ?
C59 C60 C61 110.9(9) . . ?
C59 C60 H60A 109.5 . . ?
C61 C60 H60A 109.5 . . ?
C59 C60 H60B 109.5 . . ?
C61 C60 H60B 109.5 . . ?
H60A C60 H60B 108.1 . . ?
C62 C61 C60 110.0(9) . . ?
C62 C61 H61A 109.7 . . ?
C60 C61 H61A 109.7 . . ?
C62 C61 H61B 109.7 . . ?
C60 C61 H61B 109.7 . . ?
H61A C61 H61B 108.2 . . ?
C61 C62 C63 113.5(9) . . ?
C61 C62 H62A 108.9 . . ?
C63 C62 H62A 108.9 . . ?
C61 C62 H62B 108.9 . . ?
C63 C62 H62B 108.9 . . ?
H62A C62 H62B 107.7 . . ?
C62 C63 C64 112.4(8) . . ?
C62 C63 H63A 109.1 . . ?
C64 C63 H63A 109.1 . . ?
C62 C63 H63B 109.1 . . ?
C64 C63 H63B 109.1 . . ?
H63A C63 H63B 107.9 . . ?
C59 C64 C63 110.7(6) . . ?
C59 C64 H64A 109.5 . . ?
C63 C64 H64A 109.5 . . ?
C59 C64 H64B 109.5 . . ?
C63 C64 H64B 109.5 . . ?
H64A C64 H64B 108.1 . . ?
C66 C65 C70 116.2(7) . . ?
C66 C65 C4 111.7(9) . . ?
C70 C65 C4 113.8(9) . . ?
C66 C65 H65 104.6 . . ?
C70 C65 H65 104.6 . . ?
C4 C65 H65 104.6 . . ?
C65 C66 C67 116.2(7) . . ?
C65 C66 H66A 108.2 . . ?
C67 C66 H66A 108.2 . . ?
C65 C66 H66B 108.2 . . ?
C67 C66 H66B 108.2 . . ?
H66A C66 H66B 107.4 . . ?
C66 C67 C68 114.4(8) . . ?
C66 C67 H67A 108.6 . . ?
C68 C67 H67A 108.7 . . ?
C66 C67 H67B 108.7 . . ?
C68 C67 H67B 108.7 . . ?
H67A C67 H67B 107.6 . . ?
C67 C68 C69 111.9(11) . . ?
C67 C68 H68A 109.2 . . ?
C69 C68 H68A 109.2 . . ?
C67 C68 H68B 109.2 . . ?
C69 C68 H68B 109.2 . . ?
H68A C68 H68B 107.9 . . ?
C70 C69 C68 112.5(8) . . ?
C70 C69 H69A 109.1 . . ?
C68 C69 H69A 109.1 . . ?
C70 C69 H69B 109.1 . . ?
C68 C69 H69B 109.1 . . ?
H69A C69 H69B 107.8 . . ?
C65 C70 C69 114.7(8) . . ?
C65 C70 H70A 108.6 . . ?
C69 C70 H70A 108.6 . . ?
C65 C70 H70B 108.6 . . ?
C69 C70 H70B 108.6 . . ?
H70A C70 H70B 107.6 . . ?
C72 C71 C49 105.8(8) . . ?
C72 C71 C73 111.0(7) . . ?
C49 C71 C73 109.8(7) . . ?
C72 C71 H71 110.0 . . ?
C49 C71 H71 110.0 . . ?
C73 C71 H71 110.0 . . ?
C71 C72 H72A 109.5 . . ?
C71 C72 H72B 109.5 . . ?
H72A C72 H72B 109.5 . . ?
C71 C72 H72C 109.5 . . ?
H72A C72 H72C 109.5 . . ?
H72B C72 H72C 109.5 . . ?
C71 C73 H73A 109.5 . . ?
C71 C73 H73B 109.5 . . ?
H73A C73 H73B 109.5 . . ?
C71 C73 H73C 109.5 . . ?
H73A C73 H73C 109.5 . . ?
H73B C73 H73C 109.5 . . ?
C75 C74 C37 116.4(5) . . ?
C75 C74 C31 129.2(7) . . ?
C37 C74 C31 114.0(6) . . ?
C76 C75 C74 122.7(8) . . ?
C76 C75 H75 118.7 . . ?
C74 C75 H75 118.7 . . ?
C75 C76 C77 118.7(8) . . ?
C75 C76 C79 123.7(8) . . ?
C77 C76 C79 117.2(8) . . ?
C76 C77 C36 126.0(9) . . ?
C76 C77 H77 117.0 . . ?
C36 C77 H77 117.0 . . ?
C79 C78 H78A 109.5 . . ?
C79 C78 H78B 109.5 . . ?
H78A C78 H78B 109.5 . . ?
C79 C78 H78C 109.5 . . ?
H78A C78 H78C 109.5 . . ?
H78B C78 H78C 109.5 . . ?
C78 C79 C76 112.2(7) . . ?
C78 C79 H79A 109.2 . . ?
C76 C79 H79A 109.2 . . ?
C78 C79 H79B 109.2 . . ?
C76 C79 H79B 109.2 . . ?
H79A C79 H79B 107.9 . . ?

loop_
_geom_bond_atom_site_label_1
_geom_bond_atom_site_label_2
_geom_bond_distance
_geom_bond_site_symmetry_2
_geom_bond_publ_flag
O1 C37 1.363(3) . ?
O1 C25 1.386(3) . ?
N1 C26 1.382(3) . ?
N1 C1 1.421(3) . ?
N1 H1 0.8800 . ?
N2 C36 1.363(4) . ?
N2 C44 1.437(3) . ?
N2 H2 0.8800 . ?
C1 C2 1.396(3) . ?
C1 C6 1.407(3) . ?
C2 C3 1.385(4) . ?
C2 C59 1.490(6) . ?
C2 C7 1.560(5) . ?
C3 C4 1.365(4) . ?
C3 H3 0.9500 . ?
C4 C5 1.412(4) . ?
C4 C13 1.503(5) . ?
C4 C65 1.624(12) . ?
C5 C6 1.390(3) . ?
C5 H5 0.9500 . ?
C6 C19 1.522(3) . ?
C7 C8 1.524(9) . ?
C7 C12 1.565(6) . ?
C7 H7 1.0000 . ?
C8 C9 1.541(8) . ?
C8 H8A 0.9900 . ?
C8 H8B 0.9900 . ?
C9 C10 1.536(8) . ?
C9 H9A 0.9900 . ?
C9 H9B 0.9900 . ?
C10 C11 1.495(8) . ?
C10 H10A 0.9900 . ?
C10 H10B 0.9900 . ?
C11 C12 1.530(8) . ?
C11 H11A 0.9900 . ?
C11 H11B 0.9900 . ?
C12 H12A 0.9900 . ?
C12 H12B 0.9900 . ?
C13 C14 1.505(5) . ?
C13 C18 1.532(5) . ?
C13 H13 1.0000 . ?
C14 C15 1.525(6) . ?
C14 H14A 0.9900 . ?
C14 H14B 0.9900 . ?
C15 C16 1.510(7) . ?
C15 H15A 0.9900 . ?
C15 H15B 0.9900 . ?
C16 C17 1.479(6) . ?
C16 H16A 0.9900 . ?
C16 H16B 0.9900 . ?
C17 C18 1.529(6) . ?
C17 H17A 0.9900 . ?
C17 H17B 0.9900 . ?
C18 H18A 0.9900 . ?
C18 H18B 0.9900 . ?
C19 C20 1.528(3) . ?
C19 C24 1.528(3) . ?
C19 H19 1.0000 . ?
C20 C21 1.528(4) . ?
C20 H20A 0.9900 . ?
C20 H20B 0.9900 . ?
C21 C22 1.520(4) . ?
C21 H21A 0.9900 . ?
C21 H21B 0.9900 . ?
C22 C23 1.523(4) . ?
C22 H22A 0.9900 . ?
C22 H22B 0.9900 . ?
C23 C24 1.526(4) . ?
C23 H23A 0.9900 . ?
C23 H23B 0.9900 . ?
C24 H24A 0.9900 . ?
C24 H24B 0.9900 . ?
C25 C30 1.374(3) . ?
C25 C26 1.386(4) . ?
C26 C27 1.388(3) . ?
C27 C28 1.398(3) . ?
C27 H27 0.9500 . ?
C28 C29 1.370(4) . ?
C28 C39 1.506(4) . ?
C29 C30 1.405(4) . ?
C29 H29 0.9500 . ?
C30 C31 1.529(5) . ?
C31 C74 1.527(5) . ?
C31 C41 1.529(6) . ?
C31 C32 1.530(6) . ?
C31 C40 1.535(5) . ?
C32 C37 1.296(9) . ?
C32 C33 1.392(10) . ?
C33 C34 1.385(8) . ?
C33 H33 0.9500 . ?
C34 C35 1.393(7) . ?
C34 C43 1.509(6) . ?
C35 C36 1.350(7) . ?
C35 H35 0.9500 . ?
C36 C37 1.426(4) . ?
C36 C77 1.479(9) . ?
C37 C74 1.494(10) . ?
C38 C39 1.513(4) . ?
C38 H38A 0.9800 . ?
C38 H38B 0.9800 . ?
C38 H38C 0.9800 . ?
C39 H39A 0.9900 . ?
C39 H39B 0.9900 . ?
C40 H40A 0.9800 . ?
C40 H40B 0.9800 . ?
C40 H40C 0.9800 . ?
C41 H41A 0.9800 . ?
C41 H41B 0.9800 . ?
C41 H41C 0.9800 . ?
C42 C43 1.520(9) . ?
C42 H42A 0.9800 . ?
C42 H42B 0.9800 . ?
C42 H42C 0.9800 . ?
C43 H43A 0.9900 . ?
C43 H43B 0.9900 . ?
C44 C49 1.400(4) . ?
C44 C45 1.425(4) . ?
C45 C46 1.384(4) . ?
C45 C50 1.531(4) . ?
C46 C47 1.382(4) . ?
C46 H46 0.9500 . ?
C47 C48 1.402(4) . ?
C47 C53 1.535(4) . ?
C48 C49 1.395(4) . ?
C48 H48 0.9500 . ?
C49 C71 1.517(6) . ?
C49 C56 1.526(6) . ?
C50 C51 1.481(6) . ?
C50 C52 1.502(5) . ?
C50 H50 1.0000 . ?
C51 H51A 0.9800 . ?
C51 H51B 0.9800 . ?
C51 H51C 0.9800 . ?
C52 H52A 0.9800 . ?
C52 H52B 0.9800 . ?
C52 H52C 0.9800 . ?
C53 C54 1.490(6) . ?
C53 C55 1.507(6) . ?
C53 H53 1.0000 . ?
C54 H54A 0.9800 . ?
C54 H54B 0.9800 . ?
C54 H54C 0.9800 . ?
C55 H55A 0.9800 . ?
C55 H55B 0.9800 . ?
C55 H55C 0.9800 . ?
C56 C57 1.531(7) . ?
C56 C58 1.534(8) . ?
C56 H56 1.0000 . ?
C57 H57A 0.9800 . ?
C57 H57B 0.9800 . ?
C57 H57C 0.9800 . ?
C58 H58A 0.9800 . ?
C58 H58B 0.9800 . ?
C58 H58C 0.9800 . ?
C59 C64 1.457(8) . ?
C59 C60 1.497(10) . ?
C59 H59 1.0000 . ?
C60 C61 1.524(11) . ?
C60 H60A 0.9900 . ?
C60 H60B 0.9900 . ?
C61 C62 1.508(10) . ?
C61 H61A 0.9900 . ?
C61 H61B 0.9900 . ?
C62 C63 1.509(10) . ?
C62 H62A 0.9900 . ?
C62 H62B 0.9900 . ?
C63 C64 1.530(9) . ?
C63 H63A 0.9900 . ?
C63 H63B 0.9900 . ?
C64 H64A 0.9900 . ?
C64 H64B 0.9900 . ?
C65 C66 1.505(7) . ?
C65 C70 1.505(8) . ?
C65 H65 1.0000 . ?
C66 C67 1.512(8) . ?
C66 H66A 0.9900 . ?
C66 H66B 0.9900 . ?
C67 C68 1.517(8) . ?
C67 H67A 0.9900 . ?
C67 H67B 0.9900 . ?
C68 C69 1.530(8) . ?
C68 H68A 0.9900 . ?
C68 H68B 0.9900 . ?
C69 C70 1.522(8) . ?
C69 H69A 0.9900 . ?
C69 H69B 0.9900 . ?
C70 H70A 0.9900 . ?
C70 H70B 0.9900 . ?
C71 C72 1.516(9) . ?
C71 C73 1.525(8) . ?
C71 H71 1.0000 . ?
C72 H72A 0.9800 . ?
C72 H72B 0.9800 . ?
C72 H72C 0.9800 . ?
C73 H73A 0.9800 . ?
C73 H73B 0.9800 . ?
C73 H73C 0.9800 . ?
C74 C75 1.466(10) . ?
C75 C76 1.357(11) . ?
C75 H75 0.9500 . ?
C76 C77 1.394(12) . ?
C76 C79 1.552(8) . ?
C77 H77 0.9500 . ?
C78 C79 1.522(8) . ?
C78 H78A 0.9800 . ?
C78 H78B 0.9800 . ?
C78 H78C 0.9800 . ?
C79 H79A 0.9900 . ?
C79 H79B 0.9900 . ?

loop_
_geom_torsion_atom_site_label_1
_geom_torsion_atom_site_label_2
_geom_torsion_atom_site_label_3
_geom_torsion_atom_site_label_4
_geom_torsion
_geom_torsion_site_symmetry_1
_geom_torsion_site_symmetry_2
_geom_torsion_site_symmetry_3
_geom_torsion_site_symmetry_4
_geom_torsion_publ_flag
C26 N1 C1 C2 -110.4(3) . . . . ?
C26 N1 C1 C6 71.3(3) . . . . ?
C6 C1 C2 C3 2.5(3) . . . . ?
N1 C1 C2 C3 -175.8(2) . . . . ?
C6 C1 C2 C59 -172.7(5) . . . . ?
N1 C1 C2 C59 9.1(5) . . . . ?
C6 C1 C2 C7 178.3(3) . . . . ?
N1 C1 C2 C7 0.0(4) . . . . ?
C1 C2 C3 C4 -1.0(4) . . . . ?
C59 C2 C3 C4 175.2(4) . . . . ?
C7 C2 C3 C4 -176.1(4) . . . . ?
C2 C3 C4 C5 -0.7(4) . . . . ?
C2 C3 C4 C13 179.3(3) . . . . ?
C2 C3 C4 C65 175.2(6) . . . . ?
C3 C4 C5 C6 1.0(4) . . . . ?
C13 C4 C5 C6 -179.0(3) . . . . ?
C65 C4 C5 C6 -176.4(4) . . . . ?
C4 C5 C6 C1 0.4(3) . . . . ?
C4 C5 C6 C19 -179.5(2) . . . . ?
C2 C1 C6 C5 -2.2(3) . . . . ?
N1 C1 C6 C5 176.04(19) . . . . ?
C2 C1 C6 C19 177.68(19) . . . . ?
N1 C1 C6 C19 -4.0(3) . . . . ?
C3 C2 C7 C8 71.0(8) . . . . ?
C1 C2 C7 C8 -104.2(8) . . . . ?
C3 C2 C7 C12 -48.5(6) . . . . ?
C1 C2 C7 C12 136.3(4) . . . . ?
C2 C7 C8 C9 -178.6(8) . . . . ?
C12 C7 C8 C9 -59.2(12) . . . . ?
C7 C8 C9 C10 59.3(13) . . . . ?
C8 C9 C10 C11 -57.3(10) . . . . ?
C9 C10 C11 C12 57.0(9) . . . . ?
C10 C11 C12 C7 -57.6(9) . . . . ?
C8 C7 C12 C11 58.1(9) . . . . ?
C2 C7 C12 C11 -179.9(5) . . . . ?
C3 C4 C13 C14 -85.4(4) . . . . ?
C5 C4 C13 C14 94.7(4) . . . . ?
C3 C4 C13 C18 150.5(4) . . . . ?
C5 C4 C13 C18 -29.4(5) . . . . ?
C4 C13 C14 C15 -179.6(4) . . . . ?
C18 C13 C14 C15 -53.8(5) . . . . ?
C13 C14 C15 C16 52.0(6) . . . . ?
C14 C15 C16 C17 -51.3(6) . . . . ?
C15 C16 C17 C18 52.6(6) . . . . ?
C16 C17 C18 C13 -55.3(6) . . . . ?
C4 C13 C18 C17 179.8(4) . . . . ?
C14 C13 C18 C17 55.7(6) . . . . ?
C5 C6 C19 C20 24.9(3) . . . . ?
C1 C6 C19 C20 -155.0(2) . . . . ?
C5 C6 C19 C24 -100.9(3) . . . . ?
C1 C6 C19 C24 79.1(2) . . . . ?
C6 C19 C20 C21 173.69(19) . . . . ?
C24 C19 C20 C21 -58.9(3) . . . . ?
C19 C20 C21 C22 57.5(3) . . . . ?
C20 C21 C22 C23 -54.2(3) . . . . ?
C21 C22 C23 C24 52.3(3) . . . . ?
C22 C23 C24 C19 -54.6(3) . . . . ?
C6 C19 C24 C23 -174.1(2) . . . . ?
C20 C19 C24 C23 58.0(3) . . . . ?
C37 O1 C25 C30 5.4(3) . . . . ?
C37 O1 C25 C26 -175.60(19) . . . . ?
C1 N1 C26 C25 -165.8(2) . . . . ?
C1 N1 C26 C27 12.4(3) . . . . ?
C30 C25 C26 N1 -179.3(2) . . . . ?
O1 C25 C26 N1 1.7(3) . . . . ?
C30 C25 C26 C27 2.4(3) . . . . ?
O1 C25 C26 C27 -176.63(18) . . . . ?
N1 C26 C27 C28 -177.4(2) . . . . ?
C25 C26 C27 C28 0.8(3) . . . . ?
C26 C27 C28 C29 -3.0(3) . . . . ?
C26 C27 C28 C39 172.0(2) . . . . ?
C27 C28 C29 C30 2.1(4) . . . . ?
C39 C28 C29 C30 -172.7(2) . . . . ?
O1 C25 C30 C29 175.8(2) . . . . ?
C26 C25 C30 C29 -3.2(3) . . . . ?
O1 C25 C30 C31 -2.7(4) . . . . ?
C26 C25 C30 C31 178.4(2) . . . . ?
C28 C29 C30 C25 0.9(4) . . . . ?
C28 C29 C30 C31 179.2(3) . . . . ?
C25 C30 C31 C74 -10.3(7) . . . . ?
C29 C30 C31 C74 171.4(6) . . . . ?
C25 C30 C31 C41 -123.8(3) . . . . ?
C29 C30 C31 C41 57.9(4) . . . . ?
C25 C30 C31 C32 2.8(6) . . . . ?
C29 C30 C31 C32 -175.5(5) . . . . ?
C25 C30 C31 C40 116.6(3) . . . . ?
C29 C30 C31 C40 -61.7(4) . . . . ?
C41 C31 C32 C37 115.5(9) . . . . ?
C30 C31 C32 C37 -6.9(12) . . . . ?
C40 C31 C32 C37 -123.0(10) . . . . ?
C41 C31 C32 C33 -58.5(10) . . . . ?
C30 C31 C32 C33 179.0(7) . . . . ?
C40 C31 C32 C33 63.0(9) . . . . ?
C37 C32 C33 C34 2.8(12) . . . . ?
C31 C32 C33 C34 177.5(7) . . . . ?
C32 C33 C34 C35 2.1(9) . . . . ?
C32 C33 C34 C43 178.5(8) . . . . ?
C33 C34 C35 C36 -6.5(9) . . . . ?
C43 C34 C35 C36 177.1(7) . . . . ?
C34 C35 C36 N2 176.8(5) . . . . ?
C34 C35 C36 C37 5.8(8) . . . . ?
C44 N2 C36 C35 -3.7(6) . . . . ?
C44 N2 C36 C37 167.1(2) . . . . ?
C44 N2 C36 C77 -29.5(6) . . . . ?
C33 C32 C37 O1 -175.4(5) . . . . ?
C31 C32 C37 O1 10.5(13) . . . . ?
C33 C32 C37 C36 -3.5(12) . . . . ?
C31 C32 C37 C36 -177.7(6) . . . . ?
C25 O1 C37 C32 -9.0(7) . . . . ?
C25 O1 C37 C36 178.1(2) . . . . ?
C25 O1 C37 C74 6.0(6) . . . . ?
C35 C36 C37 C32 -0.8(8) . . . . ?
N2 C36 C37 C32 -172.2(7) . . . . ?
C35 C36 C37 O1 171.7(4) . . . . ?
N2 C36 C37 O1 0.2(4) . . . . ?
C77 C36 C37 O1 -165.2(4) . . . . ?
N2 C36 C37 C74 172.5(6) . . . . ?
C77 C36 C37 C74 7.0(7) . . . . ?
C29 C28 C39 C38 102.6(3) . . . . ?
C27 C28 C39 C38 -72.2(4) . . . . ?
C33 C34 C43 C42 72.4(11) . . . . ?
C35 C34 C43 C42 -111.3(10) . . . . ?
C36 N2 C44 C49 84.4(4) . . . . ?
C36 N2 C44 C45 -97.9(4) . . . . ?
C49 C44 C45 C46 -2.7(5) . . . . ?
N2 C44 C45 C46 179.7(3) . . . . ?
C49 C44 C45 C50 178.6(3) . . . . ?
N2 C44 C45 C50 0.9(5) . . . . ?
C44 C45 C46 C47 -0.3(5) . . . . ?
C50 C45 C46 C47 178.4(3) . . . . ?
C45 C46 C47 C48 2.3(5) . . . . ?
C45 C46 C47 C53 -178.4(3) . . . . ?
C46 C47 C48 C49 -1.4(5) . . . . ?
C53 C47 C48 C49 179.2(3) . . . . ?
C47 C48 C49 C44 -1.3(5) . . . . ?
C47 C48 C49 C71 178.6(6) . . . . ?
C47 C48 C49 C56 167.8(7) . . . . ?
C45 C44 C49 C48 3.4(5) . . . . ?
N2 C44 C49 C48 -178.8(3) . . . . ?
C45 C44 C49 C71 -176.5(6) . . . . ?
N2 C44 C49 C71 1.2(7) . . . . ?
C45 C44 C49 C56 -165.8(7) . . . . ?
N2 C44 C49 C56 11.9(8) . . . . ?
C46 C45 C50 C51 -94.6(4) . . . . ?
C44 C45 C50 C51 84.1(4) . . . . ?
C46 C45 C50 C52 29.9(5) . . . . ?
C44 C45 C50 C52 -151.4(3) . . . . ?
C46 C47 C53 C54 115.0(4) . . . . ?
C48 C47 C53 C54 -65.7(5) . . . . ?
C46 C47 C53 C55 -119.0(4) . . . . ?
C48 C47 C53 C55 60.4(5) . . . . ?
C48 C49 C56 C57 35.5(11) . . . . ?
C44 C49 C56 C57 -155.7(9) . . . . ?
C48 C49 C56 C58 -91.1(8) . . . . ?
C44 C49 C56 C58 77.7(12) . . . . ?
C3 C2 C59 C64 -112.8(7) . . . . ?
C1 C2 C59 C64 62.6(10) . . . . ?
C3 C2 C59 C60 105.5(10) . . . . ?
C1 C2 C59 C60 -79.0(11) . . . . ?
C64 C59 C60 C61 45.8(18) . . . . ?
C2 C59 C60 C61 -175.0(11) . . . . ?
C59 C60 C61 C62 -49.1(18) . . . . ?
C60 C61 C62 C63 56.9(14) . . . . ?
C61 C62 C63 C64 -55.3(14) . . . . ?
C2 C59 C64 C63 -179.6(8) . . . . ?
C60 C59 C64 C63 -42.9(14) . . . . ?
C62 C63 C64 C59 45.1(13) . . . . ?
C3 C4 C65 C66 69.4(14) . . . . ?
C5 C4 C65 C66 -114.2(12) . . . . ?
C3 C4 C65 C70 -64.6(13) . . . . ?
C5 C4 C65 C70 111.8(11) . . . . ?
C70 C65 C66 C67 -36(2) . . . . ?
C4 C65 C66 C67 -168.9(12) . . . . ?
C65 C66 C67 C68 41(2) . . . . ?
C66 C67 C68 C69 -50(2) . . . . ?
C67 C68 C69 C70 53(2) . . . . ?
C66 C65 C70 C69 40(2) . . . . ?
C4 C65 C70 C69 171.6(13) . . . . ?
C68 C69 C70 C65 -48(2) . . . . ?
C48 C49 C71 C72 -70.5(11) . . . . ?
C44 C49 C71 C72 109.5(10) . . . . ?
C48 C49 C71 C73 49.4(11) . . . . ?
C44 C49 C71 C73 -130.6(8) . . . . ?
O1 C37 C74 C75 167.6(5) . . . . ?
C36 C37 C74 C75 -3.6(11) . . . . ?
O1 C37 C74 C31 -18.4(11) . . . . ?
C36 C37 C74 C31 170.4(5) . . . . ?
C41 C31 C74 C75 -50.1(11) . . . . ?
C30 C31 C74 C75 -167.8(8) . . . . ?
C40 C31 C74 C75 67.1(11) . . . . ?
C41 C31 C74 C37 136.8(7) . . . . ?
C30 C31 C74 C37 19.1(10) . . . . ?
C40 C31 C74 C37 -105.9(7) . . . . ?
C37 C74 C75 C76 -0.6(11) . . . . ?
C31 C74 C75 C76 -173.5(10) . . . . ?
C74 C75 C76 C77 0.6(11) . . . . ?
C74 C75 C76 C79 173.0(10) . . . . ?
C75 C76 C77 C36 3.7(12) . . . . ?
C79 C76 C77 C36 -169.2(8) . . . . ?
N2 C36 C77 C76 -171.4(6) . . . . ?
C37 C36 C77 C76 -7.3(10) . . . . ?
C75 C76 C79 C78 -39.8(13) . . . . ?
C77 C76 C79 C78 132.7(9) . . . . ?
